data_4002287
loop_
_publ_author_name
'Vaqueiro, P.'
'Powell, A.V.'

_publ_section_title
;
 Structures and properties of new ordered defect phases in the vanadium
 chromium sulfide system
;
_journal_name_full 'Chemistry of Materials (1,1989-)'
_journal_page_first 2705
_journal_page_last 2714
_journal_volume 12
_journal_year 2000
_chemical_formula_sum 'Cr0.968 S2 V0.812'
_chemical_name_systematic 'V0.812 Cr0.968 S2'
_space_group_IT_number 194
_symmetry_space_group_name_Hall '-P 6c 2c'
_symmetry_space_group_name_H-M 'P 63/m m c'
_cell_angle_alpha 90
_cell_angle_beta 90
_cell_angle_gamma 120
_cell_formula_units_Z 1
_cell_length_a 3.43854
_cell_length_b 3.43854
_cell_length_c 5.7966
_cell_volume 59.354
_citation_journal_id_ASTM CMATEX
_cod_data_source_file Vaqueiro_CMATEX_2000_1044.cif
_cod_data_source_block Cr0.968S2V0.812
_cod_original_cell_volume 59.35429
_cod_database_code 4002287

loop_
_symmetry_equiv_pos_as_xyz
x,y,z
x-y,x,z+1/2
-y,x-y,z
-x,-y,z+1/2
-x+y,-x,z
y,-x+y,z+1/2
-y,-x,-z+1/2
x-y,-y,-z
x,x-y,-z+1/2
y,x,-z
-x+y,y,-z+1/2
-x,-x+y,-z
-x,-y,-z
-x+y,-x,-z-1/2
y,-x+y,-z
x,y,-z-1/2
x-y,x,-z
-y,x-y,-z-1/2
y,x,z-1/2
-x+y,y,z
-x,-x+y,z-1/2
-y,-x,z
x-y,-y,z-1/2
x,x-y,z

loop_
_atom_site_label
_atom_site_type_symbol
_atom_site_fract_x
_atom_site_fract_y
_atom_site_fract_z
_atom_site_occupancy
_atom_site_U_iso_or_equiv
Cr1 Cr+2 0 0 0.5 0.484 0.0
S1 S-2 0.3333 0.6667 0.25 1 0.0
V1 V+2 0 0 0.5 0.406 0.0
